data_2223001
loop_
_publ_author_name
'Sim, Yoke Ling'
'Ariffin, Azhar'
'Khan, Mohammad Niyaz'
'Ng, Seik Weng'

_publ_section_title
;
 <i>N</i>-(4-Methoxyphenyl)phthalimide
;
_journal_coeditor_code BT5040
_journal_issue 9
_journal_name_full 'Acta Crystallographica Section E'
_journal_page_first o2219
_journal_paper_doi 10.1107/S1600536809032838
_journal_volume 65
_journal_year 2009
_chemical_formula_iupac 'C15 H11 N O3'
_chemical_formula_moiety 'C15 H11 N O3'
_chemical_formula_sum 'C15 H11 N O3'
_chemical_formula_weight 253.25
_chemical_name_systematic
;
<i>N</i>-(4-Methoxyphenyl)phthalimide
;
_space_group_IT_number 14
_symmetry_cell_setting monoclinic
_symmetry_space_group_name_Hall '-P 2ybc'
_symmetry_space_group_name_H-M 'P 1 21/c 1'
_atom_sites_solution_hydrogens geom
_atom_sites_solution_primary direct
_atom_sites_solution_secondary difmap
_audit_creation_method SHELXL-97
_cell_angle_alpha 90.00
_cell_angle_beta 96.704(2)
_cell_angle_gamma 90.00
_cell_formula_units_Z 4
_cell_length_a 18.6152(5)
_cell_length_b 3.85020(10)
_cell_length_c 16.3125(4)
_cell_measurement_reflns_used 2162
_cell_measurement_temperature 123(2)
_cell_measurement_theta_max 28.1
_cell_measurement_theta_min 2.6
_cell_volume 1161.16(5)
_computing_cell_refinement 'SAINT (Bruker, 2008)'
_computing_data_collection 'APEX2 (Bruker, 2008)'
_computing_data_reduction 'SAINT (Bruker, 2008)'
_computing_molecular_graphics 'X-SEED (Barbour, 2001)'
_computing_publication_material 'publCIF (Westrip, 2009)'
_computing_structure_refinement 'SHELXL97 (Sheldrick, 2008)'
_computing_structure_solution 'SHELXS97 (Sheldrick, 2008)'
_diffrn_ambient_temperature 123(2)
_diffrn_measured_fraction_theta_full 1.000
_diffrn_measured_fraction_theta_max 1.000
_diffrn_measurement_device_type 'Bruker SMART APEX'
_diffrn_measurement_method \w
_diffrn_radiation_monochromator graphite
_diffrn_radiation_source 'fine-focus sealed tube'
_diffrn_radiation_type MoK\a
_diffrn_radiation_wavelength 0.71073
_diffrn_reflns_av_R_equivalents 0.0382
_diffrn_reflns_av_sigmaI/netI 0.0360
_diffrn_reflns_limit_h_max 24
_diffrn_reflns_limit_h_min -24
_diffrn_reflns_limit_k_max 4
_diffrn_reflns_limit_k_min -4
_diffrn_reflns_limit_l_max 21
_diffrn_reflns_limit_l_min -19
_diffrn_reflns_number 9965
_diffrn_reflns_theta_full 27.50
_diffrn_reflns_theta_max 27.50
_diffrn_reflns_theta_min 1.10
_diffrn_standards_decay_% 0
_diffrn_standards_interval_count 0
_diffrn_standards_interval_time 0
_diffrn_standards_number 0
_exptl_absorpt_coefficient_mu 0.102
_exptl_absorpt_correction_type none
_exptl_crystal_colour Prism
_exptl_crystal_density_diffrn 1.449
_exptl_crystal_density_method 'not measured'
_exptl_crystal_description Colorless
_exptl_crystal_F_000 528
_exptl_crystal_size_max 0.40
_exptl_crystal_size_mid 0.06
_exptl_crystal_size_min 0.04
_refine_diff_density_max 0.228
_refine_diff_density_min -0.238
_refine_ls_extinction_method none
_refine_ls_goodness_of_fit_ref 1.011
_refine_ls_hydrogen_treatment constr
_refine_ls_matrix_type full
_refine_ls_number_parameters 173
_refine_ls_number_reflns 2645
_refine_ls_number_restraints 0
_refine_ls_restrained_S_all 1.011
_refine_ls_R_factor_all 0.0621
_refine_ls_R_factor_gt 0.0393
_refine_ls_shift/su_max 0.001
_refine_ls_shift/su_mean 0.001
_refine_ls_structure_factor_coef Fsqd
_refine_ls_weighting_details 'calc w=1/[\s^2^(Fo^2^)+(0.0442P)^2^+0.5469P] where P=(Fo^2^+2Fc^2^)/3'
_refine_ls_weighting_scheme calc
_refine_ls_wR_factor_gt 0.0885
_refine_ls_wR_factor_ref 0.1043
_reflns_number_gt 1927
_reflns_number_total 2645
_reflns_threshold_expression I>2\s(I)
_cod_data_source_file bt5040.cif
_cod_data_source_block I
_cod_depositor_comments
;
The following automatic conversions were performed:
'_symmetry_cell_setting' value 'Monoclinic' changed to 'monoclinic'
according to '/home/saulius/struct/CIF-dictionaries/cif_core.dic'
dictionary named 'cif_core.dic' version 2.4.1 from
2010-06-29.

'_exptl_absorpt_correction_type' value 'None' changed to
'none' according to '/home/saulius/struct/CIF-dictionaries/cif_core.dic'
dictionary named 'cif_core.dic' version 2.4.1 from 2010-06-29.

Automatic conversion script
Id: cif_fix_enum 1527 2010-12-29 10:47:43Z saulius 

The following automatic conversions were performed:

'_symmetry_cell_setting' value 'Monoclinic' changed to 'monoclinic'
according to /home/saulius/struct/CIF-dictionaries/cif_core.dic
dictionary named 'cif_core.dic' version 2.4.1 from
2010-06-29.

'_exptl_absorpt_correction_type' value 'None' changed to
'none' according to
/home/saulius/struct/CIF-dictionaries/cif_core.dic dictionary named
'cif_core.dic' version 2.4.1 from 2010-06-29.

Automatic conversion script
Id: cif_fix_values 1715 2011-07-08 13:25:40Z adriana 
;
_cod_original_sg_symbol_H-M 'P 21/c'
_cod_database_code 2223001
_cod_database_fobs_code 2223001

loop_
_symmetry_equiv_pos_as_xyz
'x, y, z'
'-x, y+1/2, -z+1/2'
'-x, -y, -z'
'x, -y-1/2, z-1/2'

loop_
_atom_site_type_symbol
_atom_site_label
_atom_site_fract_x
_atom_site_fract_y
_atom_site_fract_z
_atom_site_U_iso_or_equiv
_atom_site_adp_type
_atom_site_calc_flag
_atom_site_refinement_flags
_atom_site_occupancy
_atom_site_disorder_assembly
_atom_site_disorder_group
N N1 0.23040(7) 0.2003(4) 0.30862(8) 0.0191(3) Uani d . 1 . .
O O1 0.13566(6) 0.4704(3) 0.36518(7) 0.0265(3) Uani d . 1 . .
O O2 0.29659(6) -0.0742(3) 0.21493(7) 0.0249(3) Uani d . 1 . .
O O3 0.44516(6) 0.1734(3) 0.57594(7) 0.0240(3) Uani d . 1 . .
C C1 0.16067(8) 0.3406(4) 0.30709(10) 0.0195(3) Uani d . 1 . .
C C2 0.12587(8) 0.2999(4) 0.22082(10) 0.0187(3) Uani d . 1 . .
C C3 0.05760(8) 0.3925(4) 0.18527(10) 0.0214(4) Uani d . 1 . .
H H3 0.0239 0.4996 0.2167 0.026 Uiso calc R 1 . .
C C4 0.04005(9) 0.3230(4) 0.10160(10) 0.0234(4) Uani d . 1 . .
H H4 -0.0068 0.3803 0.0756 0.028 Uiso calc R 1 . .
C C5 0.08989(9) 0.1710(4) 0.05523(10) 0.0236(4) Uani d . 1 . .
H H5 0.0768 0.1297 -0.0020 0.028 Uiso calc R 1 . .
C C6 0.15867(9) 0.0785(4) 0.09164(10) 0.0211(4) Uani d . 1 . .
H H6 0.1929 -0.0255 0.0603 0.025 Uiso calc R 1 . .
C C7 0.17521(8) 0.1437(4) 0.17481(10) 0.0185(3) Uani d . 1 . .
C C8 0.24232(8) 0.0711(4) 0.23055(10) 0.0192(3) Uani d . 1 . .
C C9 0.28401(8) 0.1935(4) 0.37938(10) 0.0191(3) Uani d . 1 . .
C C10 0.26872(8) 0.0433(4) 0.45236(10) 0.0201(3) Uani d . 1 . .
H H10 0.2223 -0.0543 0.4559 0.024 Uiso calc R 1 . .
C C11 0.32090(8) 0.0343(4) 0.52048(10) 0.0206(3) Uani d . 1 . .
H H11 0.3102 -0.0641 0.5711 0.025 Uiso calc R 1 . .
C C12 0.38907(8) 0.1716(4) 0.51360(10) 0.0194(3) Uani d . 1 . .
C C13 0.40427(8) 0.3237(4) 0.44008(10) 0.0213(4) Uani d . 1 . .
H H13 0.4509 0.4182 0.4360 0.026 Uiso calc R 1 . .
C C14 0.35172(8) 0.3369(4) 0.37337(10) 0.0211(4) Uani d . 1 . .
H H14 0.3617 0.4435 0.3234 0.025 Uiso calc R 1 . .
C C15 0.43407(9) 0.0139(5) 0.65216(10) 0.0255(4) Uani d . 1 . .
H H15A 0.4789 0.0251 0.6901 0.038 Uiso calc R 1 . .
H H15B 0.4202 -0.2295 0.6424 0.038 Uiso calc R 1 . .
H H15C 0.3955 0.1362 0.6764 0.038 Uiso calc R 1 . .

loop_
_atom_site_aniso_label
_atom_site_aniso_U_11
_atom_site_aniso_U_22
_atom_site_aniso_U_33
_atom_site_aniso_U_12
_atom_site_aniso_U_13
_atom_site_aniso_U_23
N1 0.0191(6) 0.0228(7) 0.0162(7) 0.0004(5) 0.0050(5) -0.0009(5)
O1 0.0258(6) 0.0341(7) 0.0207(6) 0.0032(5) 0.0080(5) -0.0052(5)
O2 0.0225(6) 0.0290(7) 0.0244(6) 0.0061(5) 0.0075(5) -0.0012(5)
O3 0.0214(6) 0.0304(7) 0.0197(6) -0.0022(5) 0.0010(5) 0.0021(5)
C1 0.0199(8) 0.0188(8) 0.0210(8) -0.0010(6) 0.0075(6) 0.0012(6)
C2 0.0217(8) 0.0164(8) 0.0191(8) -0.0019(6) 0.0070(6) 0.0010(6)
C3 0.0208(8) 0.0205(8) 0.0243(9) 0.0004(6) 0.0082(7) 0.0021(7)
C4 0.0210(8) 0.0231(9) 0.0258(9) -0.0016(7) 0.0021(7) 0.0047(7)
C5 0.0287(9) 0.0231(9) 0.0188(8) -0.0032(7) 0.0022(7) 0.0013(7)
C6 0.0254(8) 0.0193(8) 0.0195(8) -0.0009(7) 0.0066(6) -0.0001(7)
C7 0.0212(8) 0.0161(8) 0.0194(8) -0.0021(6) 0.0072(6) 0.0019(6)
C8 0.0226(8) 0.0172(8) 0.0190(8) -0.0014(6) 0.0071(6) 0.0010(6)
C9 0.0200(8) 0.0184(8) 0.0191(8) 0.0018(6) 0.0032(6) -0.0019(6)
C10 0.0194(8) 0.0205(8) 0.0213(9) -0.0021(6) 0.0068(6) -0.0010(6)
C11 0.0244(8) 0.0202(8) 0.0181(8) -0.0001(6) 0.0064(6) 0.0005(6)
C12 0.0203(8) 0.0174(8) 0.0204(8) 0.0023(6) 0.0028(6) -0.0024(6)
C13 0.0196(8) 0.0217(9) 0.0238(9) -0.0002(7) 0.0075(6) -0.0003(7)
C14 0.0237(8) 0.0211(8) 0.0200(8) -0.0004(7) 0.0078(6) 0.0012(6)
C15 0.0291(9) 0.0274(10) 0.0196(9) -0.0009(7) 0.0017(7) 0.0022(7)

loop_
_atom_type_symbol
_atom_type_description
_atom_type_scat_dispersion_real
_atom_type_scat_dispersion_imag
_atom_type_scat_source
C C 0.0033 0.0016 'International Tables Vol C Tables 4.2.6.8 and 6.1.1.4'
H H 0.0000 0.0000 'International Tables Vol C Tables 4.2.6.8 and 6.1.1.4'
N N 0.0061 0.0033 'International Tables Vol C Tables 4.2.6.8 and 6.1.1.4'
O O 0.0106 0.0060 'International Tables Vol C Tables 4.2.6.8 and 6.1.1.4'

loop_
_geom_angle_atom_site_label_1
_geom_angle_atom_site_label_2
_geom_angle_atom_site_label_3
_geom_angle_site_symmetry_1
_geom_angle_site_symmetry_3
_geom_angle
_geom_angle_publ_flag
C1 N1 C8 . . 111.27(13) ?
C1 N1 C9 . . 125.17(13) ?
C8 N1 C9 . . 123.54(13) ?
C12 O3 C15 . . 118.08(12) ?
O1 C1 N1 . . 125.74(15) ?
O1 C1 C2 . . 128.24(15) ?
N1 C1 C2 . . 106.02(13) ?
C3 C2 C7 . . 121.28(15) ?
C3 C2 C1 . . 130.39(14) ?
C7 C2 C1 . . 108.33(14) ?
C2 C3 C4 . . 117.47(15) ?
C2 C3 H3 . . 121.3 ?
C4 C3 H3 . . 121.3 ?
C3 C4 C5 . . 121.23(15) ?
C3 C4 H4 . . 119.4 ?
C5 C4 H4 . . 119.4 ?
C4 C5 C6 . . 120.88(16) ?
C4 C5 H5 . . 119.6 ?
C6 C5 H5 . . 119.6 ?
C7 C6 C5 . . 117.48(15) ?
C7 C6 H6 . . 121.3 ?
C5 C6 H6 . . 121.3 ?
C6 C7 C2 . . 121.64(15) ?
C6 C7 C8 . . 130.11(14) ?
C2 C7 C8 . . 108.24(14) ?
O2 C8 N1 . . 125.32(15) ?
O2 C8 C7 . . 128.56(15) ?
N1 C8 C7 . . 106.11(13) ?
C10 C9 C14 . . 120.42(15) ?
C10 C9 N1 . . 120.41(14) ?
C14 C9 N1 . . 119.17(14) ?
C9 C10 C11 . . 120.29(14) ?
C9 C10 H10 . . 119.9 ?
C11 C10 H10 . . 119.9 ?
C10 C11 C12 . . 119.05(15) ?
C10 C11 H11 . . 120.5 ?
C12 C11 H11 . . 120.5 ?
O3 C12 C11 . . 124.43(14) ?
O3 C12 C13 . . 115.03(14) ?
C11 C12 C13 . . 120.53(15) ?
C14 C13 C12 . . 119.94(14) ?
C14 C13 H13 . . 120.0 ?
C12 C13 H13 . . 120.0 ?
C13 C14 C9 . . 119.75(15) ?
C13 C14 H14 . . 120.1 ?
C9 C14 H14 . . 120.1 ?
O3 C15 H15A . . 109.5 ?
O3 C15 H15B . . 109.5 ?
H15A C15 H15B . . 109.5 ?
O3 C15 H15C . . 109.5 ?
H15A C15 H15C . . 109.5 ?
H15B C15 H15C . . 109.5 ?

loop_
_geom_bond_atom_site_label_1
_geom_bond_atom_site_label_2
_geom_bond_site_symmetry_2
_geom_bond_distance
_geom_bond_publ_flag
N1 C1 . 1.4034(19) ?
N1 C8 . 1.409(2) ?
N1 C9 . 1.435(2) ?
O1 C1 . 1.2114(19) ?
O2 C8 . 1.2080(18) ?
O3 C12 . 1.3699(19) ?
O3 C15 . 1.4232(19) ?
C1 C2 . 1.487(2) ?
C2 C3 . 1.381(2) ?
C2 C7 . 1.389(2) ?
C3 C4 . 1.392(2) ?
C3 H3 . 0.9500 ?
C4 C5 . 1.392(2) ?
C4 H4 . 0.9500 ?
C5 C6 . 1.393(2) ?
C5 H5 . 0.9500 ?
C6 C7 . 1.379(2) ?
C6 H6 . 0.9500 ?
C7 C8 . 1.483(2) ?
C9 C10 . 1.383(2) ?
C9 C14 . 1.390(2) ?
C10 C11 . 1.388(2) ?
C10 H10 . 0.9500 ?
C11 C12 . 1.391(2) ?
C11 H11 . 0.9500 ?
C12 C13 . 1.393(2) ?
C13 C14 . 1.377(2) ?
C13 H13 . 0.9500 ?
C14 H14 . 0.9500 ?
C15 H15A . 0.9800 ?
C15 H15B . 0.9800 ?
C15 H15C . 0.9800 ?

loop_
_geom_torsion_atom_site_label_1
_geom_torsion_atom_site_label_2
_geom_torsion_atom_site_label_3
_geom_torsion_atom_site_label_4
_geom_torsion_site_symmetry_1
_geom_torsion_site_symmetry_2
_geom_torsion_site_symmetry_3
_geom_torsion_site_symmetry_4
_geom_torsion
_geom_torsion_publ_flag
C8 N1 C1 O1 . . . . -179.83(16) ?
C9 N1 C1 O1 . . . . -1.1(3) ?
C8 N1 C1 C2 . . . . -0.56(17) ?
C9 N1 C1 C2 . . . . 178.14(14) ?
O1 C1 C2 C3 . . . . -0.9(3) ?
N1 C1 C2 C3 . . . . 179.88(16) ?
O1 C1 C2 C7 . . . . 178.63(16) ?
N1 C1 C2 C7 . . . . -0.62(17) ?
C7 C2 C3 C4 . . . . 0.1(2) ?
C1 C2 C3 C4 . . . . 179.55(16) ?
C2 C3 C4 C5 . . . . -1.0(2) ?
C3 C4 C5 C6 . . . . 1.0(3) ?
C4 C5 C6 C7 . . . . -0.1(2) ?
C5 C6 C7 C2 . . . . -0.9(2) ?
C5 C6 C7 C8 . . . . 178.91(16) ?
C3 C2 C7 C6 . . . . 0.9(2) ?
C1 C2 C7 C6 . . . . -178.69(14) ?
C3 C2 C7 C8 . . . . -178.96(14) ?
C1 C2 C7 C8 . . . . 1.49(17) ?
C1 N1 C8 O2 . . . . -177.28(15) ?
C9 N1 C8 O2 . . . . 4.0(2) ?
C1 N1 C8 C7 . . . . 1.44(17) ?
C9 N1 C8 C7 . . . . -177.28(14) ?
C6 C7 C8 O2 . . . . -2.9(3) ?
C2 C7 C8 O2 . . . . 176.86(16) ?
C6 C7 C8 N1 . . . . 178.40(16) ?
C2 C7 C8 N1 . . . . -1.81(17) ?
C1 N1 C9 C10 . . . . 55.6(2) ?
C8 N1 C9 C10 . . . . -125.84(17) ?
C1 N1 C9 C14 . . . . -125.02(17) ?
C8 N1 C9 C14 . . . . 53.5(2) ?
C14 C9 C10 C11 . . . . 0.1(2) ?
N1 C9 C10 C11 . . . . 179.42(14) ?
C9 C10 C11 C12 . . . . -1.4(2) ?
C15 O3 C12 C11 . . . . 2.2(2) ?
C15 O3 C12 C13 . . . . -178.34(14) ?
C10 C11 C12 O3 . . . . -179.02(14) ?
C10 C11 C12 C13 . . . . 1.6(2) ?
O3 C12 C13 C14 . . . . -179.87(14) ?
C11 C12 C13 C14 . . . . -0.4(2) ?
C12 C13 C14 C9 . . . . -0.9(2) ?
C10 C9 C14 C13 . . . . 1.1(2) ?
N1 C9 C14 C13 . . . . -178.24(14) ?

loop_
_cod_related_entry_id
_cod_related_entry_database
_cod_related_entry_code
1 ChemSpider 219569
